data_7042544
loop_
_publ_author_name
'Albino, M.'
'Clark, L.'
'Lhoste, J.'
'Payen, C.'
'Gren\`eche, J-M'
'Lightfoot, P.'
'Maisonneuve, V.'
'Leblanc, M.'

_publ_section_title
;
 A magnetisation and M\"ossbauer study of triazole
 (M1-x(2+)Mx(3+))M(3+)F5(Htaz)1-x(taz)x weberites (M = Fe, Co, Mn, Zn, Ga,
 V).
;
_journal_issue 16
_journal_name_full 'Dalton transactions (Cambridge, England : 2003)'
_journal_page_first 5352
_journal_page_last 5362
_journal_paper_doi 10.1039/c7dt00587c
_journal_volume 46
_journal_year 2017
_chemical_formula_sum 'C2 Co F5 Ga N3'
_chemical_formula_weight 289.7
_chemical_name_systematic ' ?'
_space_group_IT_number 74
_symmetry_cell_setting orthorhombic
_symmetry_space_group_name_Hall '-I 2b 2'
_symmetry_space_group_name_H-M 'I m m a'
_audit_update_record
;
2017-01-16 deposited with the CCDC.
2017-03-20 downloaded from the CCDC.
;
_cell_angle_alpha 90.00000
_cell_angle_beta 90.00000
_cell_angle_gamma 90.00000
_cell_formula_units_Z 4
_cell_length_a 9.0193(4)
_cell_length_b 7.3421(3)
_cell_length_c 9.3901(4)
_cell_measurement_temperature 296
_cell_volume 621.82(5)
_computing_structure_refinement FULLPROF
_diffrn_ambient_temperature 296(2)
_diffrn_measurement_device_type 'Xpert Panaltycal'
_diffrn_radiation_monochromator graphite
_diffrn_radiation_source 'fine-focus sealed tube'
_diffrn_radiation_type MoK\a
_diffrn_radiation_wavelength 0.71069
_pd_instr_location ' ?'
_pd_meas_2theta_range_inc 0.017001
_pd_meas_2theta_range_max 99.99400
_pd_meas_2theta_range_min 5.11700
_pd_meas_number_of_points 5582
_pd_proc_2theta_range_inc 0.017001
_pd_proc_2theta_range_max 100.0565
_pd_proc_2theta_range_min 5.1795
_pd_proc_ls_pref_orient_corr ' ?'
_pd_proc_ls_prof_R_factor 0.7247
_pd_proc_ls_prof_wR_expected 0.7054
_pd_proc_ls_prof_wR_factor 0.9884
_pd_proc_wavelength 1.540560
_pd_spec_mounting ' ?'
_refine_ls_goodness_of_fit_all 1.4012
_refine_ls_number_parameters 56
_refine_ls_number_reflns 412
_refine_ls_number_restraints 0
_refine_ls_R_I_factor 5.6598
_cod_data_source_file c7dt00587c2.cif
_cod_data_source_block CoGaF5Htaz
_cod_depositor_comments
;
The following automatic conversions were performed:

'_symmetry_cell_setting' value 'Orthorhombic' changed to
'orthorhombic' according to
/home/data/users/saulius/crontab/automatic-downloads/rss-feeds/RSC/lib/dictionaries/cif_core.dic
dictionary named 'cif_core.dic' version 2.4.2 from 2011-04-26.

Automatic conversion script
Id: cif_fix_values 4973 2017-02-22 13:04:09Z antanas 

 Adding full bibliography for 7042543--7042551.cif.
;
_cod_original_cell_volume 621.82(4)
_cod_database_code 7042544
_pd_proc_ls_prof_cr_factor 18.4947
_pd_proc_ls_prof_cwr_factor 9.1477
_pd_proc_ls_prof_cwr_expected 6.5282
_pd_proc_ls_prof_chi2 1.9635
_pd_proc_ls_prof_echi2 2.1091

loop_
_symmetry_equiv_pos_as_xyz
x,y,z
x+1/2,-y+1/2,-z+1/2
-x+1/2,y,-z+1/2
-x,-y+1/2,z
-x,-y,-z
-x+1/2,y+1/2,z+1/2
x+1/2,-y,z+1/2
x,y+1/2,-z
x+1/2,y+1/2,z+1/2
x,-y,-z
-x,y+1/2,-z
-x+1/2,-y,z+1/2
-x+1/2,-y+1/2,-z+1/2
-x,y,z
x,-y+1/2,z
x+1/2,y,-z+1/2

loop_
_atom_site_label
_atom_site_fract_x
_atom_site_fract_y
_atom_site_fract_z
_atom_site_U_iso_or_equiv
_atom_site_occupancy
_atom_site_adp_type
_atom_site_type_symbol
Co1 0.75000 0.75000 0.75000 0.0195(10) 1.00000 Uiso Co
Ga1 0.50000 0.50000 0.50000 0.0173(9) 1.00000 Uiso Ga
F1 0.50000 0.75000 0.4255(6) 0.0183(14) 1.00000 Uiso F
F2 0.6489(3) 0.5496(4) 0.6346(3) 0.0183(14) 1.00000 Uiso F
N1 0.9289(7) 0.75000 0.5776(6) 0.01267 1.00000 Uiso N
N2 1.00000 0.75000 0.3666(10) 0.01267 1.00000 Uiso N
C1 0.8819(9) 0.75000 0.4547(9) 0.01267 1.00000 Uiso C

loop_
_atom_type_symbol
_atom_type_description
_atom_type_scat_dispersion_real
_atom_type_scat_dispersion_imag
_atom_type_scat_source
Co Co 0.349 0.972 'International Tables Vol C Tables 4.2.6.8 and 6.1.1.4'
Ga Ga 0.231 1.608 'International Tables Vol C Tables 4.2.6.8 and 6.1.1.4'
F F 0.0171 0.0103 'International Tables Vol C Tables 4.2.6.8 and 6.1.1.4'
N N 0.0061 0.0033 'International Tables Vol C Tables 4.2.6.8 and 6.1.1.4'
C C 0.0033 0.0016 'International Tables Vol C Tables 4.2.6.8 and 6.1.1.4'

loop_
_geom_angle_atom_site_label_1
_geom_angle_atom_site_label_2
_geom_angle_atom_site_label_3
_geom_angle
_geom_angle_site_symmetry_1
_geom_angle_site_symmetry_3
F2 Co1 F2 87.81(19) 1_555 3_656
F2 Co1 F2 180.0(3) 1_555 13_666
F2 Co1 F2 92.2(2) 1_555 15_565
F2 Co1 N1 86.53(13) 1_555 1_555
F2 Co1 N1 82.5(2) 1_555 2_466
F2 Co1 N1 93.5(3) 1_555 3_656
F2 Co1 N1 97.5(3) 1_555 4_765
F2 Co1 C1 71.85(13) 1_555 1_555
F2 Co1 C1 108.2(4) 1_555 3_656
F2 Co1 F2 92.2(2) 3_656 13_666
F2 Co1 F2 180.0(3) 3_656 15_565
F2 Co1 N1 93.5(3) 3_656 1_555
F2 Co1 N1 97.5(3) 3_656 2_466
F2 Co1 N1 86.5(3) 3_656 3_656
F2 Co1 N1 82.5(2) 3_656 4_765
F2 Co1 C1 108.2(4) 3_656 1_555
F2 Co1 C1 71.8(3) 3_656 3_656
F2 Co1 F2 87.81(19) 13_666 15_565
F2 Co1 N1 93.5(3) 13_666 1_555
F2 Co1 N1 97.5(3) 13_666 2_466
F2 Co1 N1 86.5(3) 13_666 3_656
F2 Co1 N1 82.5(2) 13_666 4_765
F2 Co1 C1 108.2(4) 13_666 1_555
F2 Co1 C1 71.8(3) 13_666 3_656
F2 Co1 N1 86.5(3) 15_565 1_555
F2 Co1 N1 82.5(2) 15_565 2_466
F2 Co1 N1 93.5(3) 15_565 3_656
F2 Co1 N1 97.5(3) 15_565 4_765
F2 Co1 C1 71.8(3) 15_565 1_555
F2 Co1 C1 108.2(4) 15_565 3_656
N1 Co1 N1 164.1(4) 1_555 2_466
N1 Co1 N1 180.0(5) 1_555 3_656
N1 Co1 C1 158.3(5) 1_555 3_656
N1 Co1 N1 180.0(3) 2_466 4_765
N1 Co1 C1 142.4(4) 2_466 1_555
N1 Co1 N1 164.1(4) 3_656 4_765
N1 Co1 C1 158.3(5) 3_656 1_555
N1 Co1 C1 142.4(4) 4_765 3_656
C1 Co1 C1 180.0(5) 1_555 3_656
F1 Ga1 F1 180.00(19) 1_555 5_666
F1 Ga1 F2 93.3(2) 1_555 1_555
F1 Ga1 F2 86.65(16) 1_555 5_666
F1 Ga1 F2 86.65(16) 1_555 10_566
F1 Ga1 F2 93.3(2) 1_555 14_655
F1 Ga1 F2 86.65(16) 5_666 1_555
F1 Ga1 F2 93.3(2) 5_666 5_666
F1 Ga1 F2 93.3(2) 5_666 10_566
F1 Ga1 F2 86.65(16) 5_666 14_655
F2 Ga1 F2 180.0(3) 1_555 5_666
F2 Ga1 F2 88.8(2) 1_555 10_566
F2 Ga1 F2 91.2(2) 1_555 14_655
F2 Ga1 F2 91.2(2) 5_666 10_566
F2 Ga1 F2 88.8(2) 5_666 14_655
F2 Ga1 F2 180.0(3) 10_566 14_655
Ga1 F1 Ga1 138.27(8) 1_555 4_665
Ga1 F1 F2 103.98(16) 1_555 4_665
Ga1 F1 F2 45.34(11) 1_555 5_666
Ga1 F1 F2 148.79(17) 1_555 8_556
Ga1 F1 F2 45.34(11) 1_555 10_566
Ga1 F1 F2 148.79(17) 1_555 11_656
Ga1 F1 F2 103.98(16) 1_555 15_565
Ga1 F1 N2 110.9(4) 1_555 2_465
Ga1 F1 C1 88.38(7) 1_555 1_555
Ga1 F1 C1 88.38(7) 1_555 4_665
Ga1 F1 F2 103.98(16) 4_665 1_555
Ga1 F1 F2 148.79(17) 4_665 5_666
Ga1 F1 F2 45.34(11) 4_665 8_556
Ga1 F1 F2 148.79(17) 4_665 10_566
Ga1 F1 F2 45.34(11) 4_665 11_656
Ga1 F1 F2 103.98(16) 4_665 14_655
Ga1 F1 N2 110.9(4) 4_665 2_465
Ga1 F1 C1 88.38(7) 4_665 1_555
Ga1 F1 C1 88.38(7) 4_665 4_665
F2 F1 F2 90.83(18) 1_555 4_665
F2 F1 F2 87.48(17) 1_555 5_666
F2 F1 F2 110.14(19) 1_555 8_556
F2 F1 F2 57.80(15) 1_555 10_566
F2 F1 F2 146.4(2) 1_555 11_656
F2 F1 F2 57.39(16) 1_555 14_655
F2 F1 F2 63.48(17) 1_555 15_565
F2 F1 N2 134.6(4) 1_555 2_465
F2 F1 C1 57.7(2) 1_555 1_555
F2 F1 C1 115.0(3) 1_555 4_665
F2 F1 F2 110.14(19) 4_665 5_666
F2 F1 F2 87.48(17) 4_665 8_556
F2 F1 F2 146.4(2) 4_665 10_566
F2 F1 F2 57.80(15) 4_665 11_656
F2 F1 F2 63.48(17) 4_665 14_655
F2 F1 F2 57.39(16) 4_665 15_565
F2 F1 N2 134.6(4) 4_665 2_465
F2 F1 C1 115.0(3) 4_665 1_555
F2 F1 C1 57.7(2) 4_665 4_665
F2 F1 F2 155.30(20) 5_666 8_556
F2 F1 F2 61.20(13) 5_666 10_566
F2 F1 F2 112.97(18) 5_666 11_656
F2 F1 F2 57.80(15) 5_666 14_655
F2 F1 F2 146.4(2) 5_666 15_565
F2 F1 N2 77.6(3) 5_666 2_465
F2 F1 C1 121.6(3) 5_666 1_555
F2 F1 C1 60.63(20) 5_666 4_665
F2 F1 F2 112.97(18) 8_556 10_566
F2 F1 F2 61.20(13) 8_556 11_656
F2 F1 F2 146.4(2) 8_556 14_655
F2 F1 F2 57.80(15) 8_556 15_565
F2 F1 N2 77.6(3) 8_556 2_465
F2 F1 C1 60.63(20) 8_556 1_555
F2 F1 C1 121.6(3) 8_556 4_665
F2 F1 F2 155.30(20) 10_566 11_656
F2 F1 F2 87.48(17) 10_566 14_655
F2 F1 F2 110.14(19) 10_566 15_565
F2 F1 N2 77.6(3) 10_566 2_465
F2 F1 C1 60.63(20) 10_566 1_555
F2 F1 C1 121.6(3) 10_566 4_665
F2 F1 F2 110.14(19) 11_656 14_655
F2 F1 F2 87.48(17) 11_656 15_565
F2 F1 N2 77.6(3) 11_656 2_465
F2 F1 C1 121.6(3) 11_656 1_555
F2 F1 C1 60.63(20) 11_656 4_665
F2 F1 F2 90.83(18) 14_655 15_565
F2 F1 N2 134.6(4) 14_655 2_465
F2 F1 C1 115.0(3) 14_655 1_555
F2 F1 C1 57.7(2) 14_655 4_665
F2 F1 N2 134.6(4) 15_565 2_465
F2 F1 C1 57.7(2) 15_565 1_555
F2 F1 C1 115.0(3) 15_565 4_665
N2 F1 C1 94.6(4) 2_465 1_555
N2 F1 C1 94.6(4) 2_465 4_665
C1 F1 C1 170.9(4) 1_555 4_665
Co1 F2 Ga1 144.62(12) 1_555 1_555
Co1 F2 F1 102.0(2) 1_555 1_555
Co1 F2 F1 160.30(14) 1_555 5_666
Co1 F2 F2 46.09(13) 1_555 3_656
Co1 F2 F2 135.18(18) 1_555 10_566
Co1 F2 F2 116.52(16) 1_555 14_655
Co1 F2 N1 50.16(19) 1_555 1_555
Co1 F2 N1 46.29(18) 1_555 3_656
Co1 F2 N2 107.75(16) 1_555 6_645
Co1 F2 C1 69.0(3) 1_555 1_555
Co1 F2 C1 110.2(2) 1_555 8_546
Ga1 F2 F1 48.01(12) 1_555 5_666
Ga1 F2 F2 167.02(18) 1_555 3_656
Ga1 F2 F2 45.60(14) 1_555 10_566
Ga1 F2 F2 101.17(16) 1_555 15_565
Ga1 F2 N1 125.6(3) 1_555 1_555
Ga1 F2 N1 120.5(3) 1_555 3_656
Ga1 F2 N2 91.3(3) 1_555 6_645
Ga1 F2 C1 102.2(3) 1_555 1_555
Ga1 F2 C1 99.3(3) 1_555 8_546
F1 F2 F1 92.52(15) 1_555 5_666
F1 F2 F2 147.8(2) 1_555 3_656
F1 F2 F2 58.07(15) 1_555 10_566
F1 F2 F2 61.31(17) 1_555 14_655
F1 F2 F2 58.26(16) 1_555 15_565
F1 F2 N1 91.2(2) 1_555 1_555
F1 F2 N1 104.4(3) 1_555 3_656
F1 F2 N2 127.2(3) 1_555 6_645
F1 F2 C1 72.0(3) 1_555 1_555
F1 F2 C1 120.0(2) 1_555 8_546
F1 F2 F2 119.43(19) 5_666 3_656
F1 F2 F2 64.13(16) 5_666 10_566
F1 F2 F2 59.40(13) 5_666 14_655
F1 F2 F2 146.49(16) 5_666 15_565
F1 F2 N1 143.8(2) 5_666 1_555
F1 F2 N1 117.3(2) 5_666 3_656
F1 F2 N2 52.6(2) 5_666 6_645
F1 F2 C1 129.1(3) 5_666 1_555
F1 F2 C1 72.6(2) 5_666 8_546
F2 F2 F2 137.33(20) 3_656 10_566
F2 F2 F2 130.08(18) 3_656 14_655
F2 F2 F2 90.00(16) 3_656 15_565
F2 F2 N1 65.83(19) 3_656 1_555
F2 F2 N1 59.20(18) 3_656 3_656
F2 F2 N2 76.25(15) 3_656 6_645
F2 F2 C1 88.9(3) 3_656 1_555
F2 F2 C1 77.0(2) 3_656 8_546
F2 F2 F2 90.00(17) 10_566 14_655
F2 F2 F2 106.07(18) 10_566 15_565
F2 F2 N1 87.9(2) 10_566 1_555
F2 F2 N1 162.2(3) 10_566 3_656
F2 F2 N2 116.1(3) 10_566 6_645
F2 F2 C1 66.7(2) 10_566 1_555
F2 F2 C1 63.4(2) 10_566 8_546
F2 F2 F2 90.00(16) 14_655 15_565
F2 F2 N1 148.2(3) 14_655 1_555
F2 F2 N1 77.2(2) 14_655 3_656
F2 F2 N2 66.5(2) 14_655 6_645
F2 F2 C1 133.2(3) 14_655 1_555
F2 F2 C1 131.8(3) 14_655 8_546
F2 F2 N1 60.32(19) 15_565 1_555
F2 F2 N1 62.21(17) 15_565 3_656
F2 F2 N2 130.7(2) 15_565 6_645
F2 F2 C1 61.4(2) 15_565 1_555
F2 F2 C1 134.2(2) 15_565 8_546
N1 F2 N1 96.5(3) 1_555 3_656
N1 F2 N2 141.0(3) 1_555 6_645
N1 F2 C1 74.41(17) 1_555 8_546
N1 F2 N2 70.28(16) 3_656 6_645
N1 F2 C1 113.6(4) 3_656 1_555
N1 F2 C1 134.5(3) 3_656 8_546
N2 F2 C1 160.0(4) 6_645 1_555
N2 F2 C1 89.0(3) 6_645 8_546
C1 F2 C1 74.46(20) 1_555 8_546
Co1 N1 Co1 105.70(18) 1_555 2_566
Co1 N1 N1 134.9(6) 1_555 4_765
Co1 N1 N2 153.0(5) 1_555 1_555
Co1 N1 C1 114.9(7) 1_555 1_555
Co1 N1 C1 169.0(5) 1_555 4_765
Co1 N1 F2 130.84(18) 2_566 1_555
Co1 N1 F2 77.07(16) 2_566 3_656
Co1 N1 F2 77.07(16) 2_566 13_666
Co1 N1 F2 130.84(18) 2_566 15_565
Co1 N1 N2 101.3(4) 2_566 1_555
Co1 N1 C1 139.4(7) 2_566 1_555
Co1 N1 C1 63.3(4) 2_566 4_765
F2 N1 F2 54.97(17) 1_555 3_656
F2 N1 F2 83.55(19) 1_555 13_666
F2 N1 F2 59.36(18) 1_555 15_565
F2 N1 N1 148.2(6) 1_555 4_765
F2 N1 N2 115.7(4) 1_555 1_555
F2 N1 C1 82.9(6) 1_555 1_555
F2 N1 C1 143.6(5) 1_555 4_765
F2 N1 F2 55.58(16) 3_656 13_666
F2 N1 F2 83.55(19) 3_656 15_565
F2 N1 N1 102.8(5) 3_656 4_765
F2 N1 N2 152.0(5) 3_656 1_555
F2 N1 C1 136.6(7) 3_656 1_555
F2 N1 C1 131.6(5) 3_656 4_765
F2 N1 F2 54.97(17) 13_666 15_565
F2 N1 N1 102.8(5) 13_666 4_765
F2 N1 N2 152.0(5) 13_666 1_555
F2 N1 C1 136.6(7) 13_666 1_555
F2 N1 C1 131.6(5) 13_666 4_765
F2 N1 N1 148.2(6) 15_565 4_765
F2 N1 N2 115.7(4) 15_565 1_555
F2 N1 C1 82.9(6) 15_565 1_555
F2 N1 C1 143.6(5) 15_565 4_765
N1 N1 N2 72.1(7) 4_765 1_555
N1 N1 C1 110.2(10) 4_765 1_555
C1 N1 C1 76.1(8) 1_555 4_765
F1 N2 F2 49.8(3) 2_565 6_654
F1 N2 F2 49.8(3) 2_565 7_564
F1 N2 F2 49.8(3) 2_565 9_554
F1 N2 F2 49.8(3) 2_565 12_664
F1 N2 N1 162.1(5) 2_565 1_555
F1 N2 N1 162.1(5) 2_565 4_765
F1 N2 C1 127.8(8) 2_565 1_555
F1 N2 C1 127.8(8) 2_565 4_765
F2 N2 F2 99.59(19) 6_654 7_564
F2 N2 F2 46.90(17) 6_654 9_554
F2 N2 F2 81.36(19) 6_654 12_664
F2 N2 N1 119.4(4) 6_654 1_555
F2 N2 N1 137.5(4) 6_654 4_765
F2 N2 C1 94.7(6) 6_654 1_555
F2 N2 C1 135.3(6) 6_654 4_765
F2 N2 F2 81.36(19) 7_564 9_554
F2 N2 F2 46.90(17) 7_564 12_664
F2 N2 N1 137.5(4) 7_564 1_555
F2 N2 N1 119.4(4) 7_564 4_765
F2 N2 C1 135.3(6) 7_564 1_555
F2 N2 C1 94.7(6) 7_564 4_765
F2 N2 F2 99.59(19) 9_554 12_664
F2 N2 N1 137.5(4) 9_554 1_555
F2 N2 N1 119.4(4) 9_554 4_765
F2 N2 C1 135.3(6) 9_554 1_555
F2 N2 C1 94.7(6) 9_554 4_765
F2 N2 N1 119.4(4) 12_664 1_555
F2 N2 N1 137.5(4) 12_664 4_765
F2 N2 C1 94.7(6) 12_664 1_555
F2 N2 C1 135.3(6) 12_664 4_765
N1 N2 C1 70.1(7) 1_555 4_765
N1 N2 C1 70.1(7) 4_765 1_555
C1 N2 C1 104.3(10) 1_555 4_765
Co1 C1 F1 71.3(2) 1_555 1_555
Co1 C1 F2 88.9(2) 1_555 8_556
Co1 C1 F2 88.9(2) 1_555 10_566
Co1 C1 N1 79.2(4) 1_555 4_765
Co1 C1 N2 151.1(7) 1_555 1_555
Co1 C1 C1 113.2(5) 1_555 4_765
F1 C1 F2 50.3(2) 1_555 1_555
F1 C1 F2 46.77(18) 1_555 8_556
F1 C1 F2 46.77(18) 1_555 10_566
F1 C1 F2 50.3(2) 1_555 15_565
F1 C1 N1 114.7(6) 1_555 1_555
F1 C1 N1 150.5(4) 1_555 4_765
F1 C1 N2 137.6(5) 1_555 1_555
F1 C1 C1 175.4(5) 1_555 4_765
F2 C1 F2 91.4(2) 1_555 8_556
F2 C1 F2 49.96(20) 1_555 10_566
F2 C1 F2 57.2(2) 1_555 15_565
F2 C1 N1 73.7(6) 1_555 1_555
F2 C1 N1 105.0(4) 1_555 4_765
F2 C1 N2 151.36(9) 1_555 1_555
F2 C1 C1 133.2(5) 1_555 4_765
F2 C1 F2 88.38(20) 8_556 10_566
F2 C1 F2 49.96(20) 8_556 15_565
F2 C1 N1 118.6(6) 8_556 1_555
F2 C1 N1 134.5(4) 8_556 4_765
F2 C1 N2 111.3(5) 8_556 1_555
F2 C1 C1 131.8(5) 8_556 4_765
F2 C1 F2 91.4(2) 10_566 15_565
F2 C1 N1 118.6(6) 10_566 1_555
F2 C1 N1 134.5(4) 10_566 4_765
F2 C1 N2 111.3(5) 10_566 1_555
F2 C1 C1 131.8(5) 10_566 4_765
F2 C1 N1 73.7(6) 15_565 1_555
F2 C1 N1 105.0(4) 15_565 4_765
F2 C1 N2 151.4(6) 15_565 1_555
F2 C1 C1 133.2(5) 15_565 4_765
N1 C1 N2 107.7(10) 1_555 1_555
N1 C1 C1 69.8(7) 1_555 4_765
N1 C1 N2 71.9(7) 4_765 1_555

loop_
_geom_bond_atom_site_label_1
_geom_bond_atom_site_label_2
_geom_bond_distance
_geom_bond_site_symmetry_2
Co1 F2 2.042(3) 1_555
Co1 F2 2.042(3) 3_656
Co1 F2 2.042(3) 13_666
Co1 F2 2.042(3) 15_565
Co1 N1 2.286(6) 1_555
Co1 N1 3.318(6) 2_466
Co1 N1 2.286(6) 3_656
Co1 N1 3.318(6) 4_765
Co1 C1 3.017(8) 1_555
Co1 C1 3.017(8) 3_656
Ga1 F1 1.964(2) 1_555
Ga1 F1 1.964(2) 5_666
Ga1 F2 1.880(3) 1_555
Ga1 F2 1.880(3) 5_666
Ga1 F2 1.880(3) 10_566
Ga1 F2 1.880(3) 14_655
F1 Ga1 1.964(2) 1_555
F1 Ga1 1.964(2) 4_665
F1 F2 2.797(5) 1_555
F1 F2 2.797(5) 4_665
F1 F2 2.638(3) 5_666
F1 F2 2.638(3) 8_556
F1 F2 2.638(3) 10_566
F1 F2 2.638(3) 11_656
F1 F2 2.797(5) 14_655
F1 F2 2.797(5) 15_565
F1 N2 2.743(11) 2_465
F1 C1 3.455(8) 1_555
F1 C1 3.455(8) 4_665
F2 Co1 2.042(3) 1_555
F2 Ga1 1.880(3) 1_555
F2 F1 2.797(5) 1_555
F2 F1 2.638(3) 5_666
F2 F2 2.832(4) 3_656
F2 F2 2.631(4) 10_566
F2 F2 2.686(4) 14_655
F2 F2 2.943(4) 15_565
F2 N1 2.971(6) 1_555
F2 N1 3.156(6) 3_656
F2 N2 3.375(7) 6_645
F2 C1 3.072(8) 1_555
F2 C1 3.156(7) 8_546
N1 Co1 2.286(6) 1_555
N1 Co1 3.318(6) 2_566
N1 F2 2.971(6) 1_555
N1 F2 3.156(6) 3_656
N1 F2 3.156(6) 13_666
N1 F2 2.971(6) 15_565
N1 N1 1.283(9) 4_765
N1 N2 2.083(11) 1_555
N1 C1 1.229(10) 1_555
N1 C1 2.060(10) 4_765
N2 F1 2.743(11) 2_565
N2 F2 3.375(7) 6_654
N2 F2 3.375(7) 7_564
N2 F2 3.375(7) 9_554
N2 F2 3.375(7) 12_664
N2 N1 2.083(11) 1_555
N2 N1 2.083(11) 4_765
N2 C1 1.349(10) 1_555
N2 C1 1.349(10) 4_765
C1 Co1 3.017(8) 1_555
C1 F1 3.455(8) 1_555
C1 F2 3.072(8) 1_555
C1 F2 3.156(7) 8_556
C1 F2 3.156(7) 10_566
C1 F2 3.072(8) 15_565
C1 N1 1.229(10) 1_555
C1 N1 2.060(10) 4_765
C1 N2 1.349(10) 1_555
C1 C1 2.130(11) 4_765
